data_7003832
loop_
_publ_author_name
'Song, Xue-Qin'
'Liu, Wei-Sheng'
'Dou, Wei'
'Zheng, Jiang-Rong'
'Tang, Xiao-Liang'
'Zhang, Hong-Rui'
'Wang, Da-Qi'

_publ_section_title
;
 Tuning the self-assembly and luminescence properties of lanthanide
 coordination polymers by ligand design
;
_journal_issue 27
_journal_name_full 'Dalton Transactions'
_journal_page_first 3582
_journal_page_last 3591
_journal_paper_doi 10.1039/b800217g
_journal_year 2008
_chemical_formula_moiety C42H41N3O9,N3O9,Sm
_chemical_formula_sum 'C42 H41 N6 O18 Sm'
_chemical_formula_weight 1068.16
_chemical_name_systematic
;
?
;
_space_group_IT_number 14
_symmetry_cell_setting monoclinic
_symmetry_space_group_name_Hall '-P 2ybc'
_symmetry_space_group_name_H-M 'P 1 21/c 1'
_atom_sites_solution_hydrogens geom
_atom_sites_solution_primary direct
_atom_sites_solution_secondary difmap
_audit_creation_method SHELXL-97
_cell_angle_alpha 90.00
_cell_angle_beta 98.911(2)
_cell_angle_gamma 90.00
_cell_formula_units_Z 4
_cell_length_a 16.6382(6)
_cell_length_b 16.2654(5)
_cell_length_c 18.6824(6)
_cell_measurement_reflns_used 2517
_cell_measurement_temperature 273(2)
_cell_measurement_theta_max 17.62
_cell_measurement_theta_min 2.21
_cell_volume 4994.9(3)
_computing_cell_refinement 'Bruker SMART'
_computing_data_collection 'Bruker SMART'
_computing_data_reduction 'Bruker SAINT'
_computing_molecular_graphics 'Bruker SHELXTL'
_computing_publication_material 'Bruker SHELXTL'
_computing_structure_refinement 'Bruker SHELXTL'
_computing_structure_solution 'Bruker SHELXTL'
_diffrn_ambient_temperature 294(2)
_diffrn_measured_fraction_theta_full 0.927
_diffrn_measured_fraction_theta_max 0.927
_diffrn_measurement_device_type 'CCD area detector'
_diffrn_measurement_method 'phi and omega scans'
_diffrn_radiation_monochromator graphite
_diffrn_radiation_source 'fine-focus sealed tube'
_diffrn_radiation_type MoK\a
_diffrn_radiation_wavelength 0.71073
_diffrn_reflns_av_R_equivalents 0.1010
_diffrn_reflns_av_sigmaI/netI 0.1831
_diffrn_reflns_limit_h_max 15
_diffrn_reflns_limit_h_min -19
_diffrn_reflns_limit_k_max 19
_diffrn_reflns_limit_k_min -19
_diffrn_reflns_limit_l_max 22
_diffrn_reflns_limit_l_min -21
_diffrn_reflns_number 22725
_diffrn_reflns_theta_full 25.05
_diffrn_reflns_theta_max 25.05
_diffrn_reflns_theta_min 2.21
_exptl_absorpt_coefficient_mu 1.250
_exptl_absorpt_correction_T_max 0.8852
_exptl_absorpt_correction_T_min 0.8346
_exptl_absorpt_correction_type none
_exptl_crystal_colour 'pale yellow'
_exptl_crystal_density_diffrn 1.420
_exptl_crystal_density_meas ?
_exptl_crystal_density_method 'not measured'
_exptl_crystal_description block
_exptl_crystal_F_000 2164
_exptl_crystal_size_max 0.15
_exptl_crystal_size_mid 0.13
_exptl_crystal_size_min 0.10
_refine_diff_density_max 0.860
_refine_diff_density_min -0.750
_refine_diff_density_rms 0.095
_refine_ls_extinction_method none
_refine_ls_goodness_of_fit_ref 0.964
_refine_ls_hydrogen_treatment noref
_refine_ls_matrix_type full
_refine_ls_number_parameters 578
_refine_ls_number_reflns 8209
_refine_ls_number_restraints 0
_refine_ls_restrained_S_all 0.964
_refine_ls_R_factor_all 0.1788
_refine_ls_R_factor_gt 0.0666
_refine_ls_shift/su_max 0.000
_refine_ls_shift/su_mean 0.000
_refine_ls_structure_factor_coef Fsqd
_refine_ls_weighting_details 'calc w=1/[\s^2^(Fo^2^)+(0.0200P)^2^+1.0000P] where P=(Fo^2^+2Fc^2^)/3'
_refine_ls_weighting_scheme calc
_refine_ls_wR_factor_gt 0.1198
_refine_ls_wR_factor_ref 0.1413
_reflns_number_gt 2966
_reflns_number_total 8209
_reflns_threshold_expression >2sigma(I)
_cod_data_source_file b800217g.txt
_cod_data_source_block p21c
_cod_depositor_comments
;
The following automatic conversions were performed:
'_symmetry_cell_setting' value 'Monoclinic' changed to 'monoclinic'
according to '/home/saulius/struct/CIF-dictionaries/cif_core.dic'
dictionary named 'cif_core.dic' version 2.4.1 from 2010-06-29.

Automatic conversion script
Id: cif_fix_enum 1527 2010-12-29 10:47:43Z saulius 

The following automatic conversions were performed:

'_exptl_crystal_density_meas' value 'none' was changed to '?' - the
value is perceived as not measured.

Automatic conversion script
Id: cif_fix_values 3008 2015-01-20 13:52:24Z robertas 
;
_cod_original_sg_symbol_H-M 'P2(1)/c '
_cod_database_code 7003832

loop_
_symmetry_equiv_pos_as_xyz
'x, y, z'
'-x, y+1/2, -z+1/2'
'-x, -y, -z'
'x, -y-1/2, z-1/2'

loop_
_atom_site_label
_atom_site_type_symbol
_atom_site_fract_x
_atom_site_fract_y
_atom_site_fract_z
_atom_site_U_iso_or_equiv
_atom_site_adp_type
_atom_site_occupancy
_atom_site_symmetry_multiplicity
_atom_site_calc_flag
_atom_site_refinement_flags
_atom_site_disorder_assembly
_atom_site_disorder_group
C46 C 0.8830(7) 0.7164(9) 0.1007(11) 0.157(9) Uani 1 1 d G . .
C50 C 0.9265(11) 0.6571(10) 0.0661(7) 0.226(13) Uani 1 1 d G . .
H50 H 0.9111 0.6360 0.0197 0.271 Uiso 1 1 calc R . .
C49 C 0.9976(9) 0.6355(7) 0.1148(11) 0.205(12) Uani 1 1 d G . .
H49 H 1.0369 0.5979 0.1059 0.246 Uiso 1 1 calc R . .
C48 C 0.9980(9) 0.6815(10) 0.1795(9) 0.213(13) Uani 1 1 d G . .
H48 H 1.0377 0.6792 0.2204 0.255 Uiso 1 1 calc R . .
O26 O 0.9272(12) 0.7314(7) 0.1707(10) 0.227(9) Uani 1 1 d G . .
C39 C 0.9763(11) 0.3984(9) 0.0838(10) 0.233(14) Uani 1 1 d G . .
H39 H 1.0029 0.4363 0.0585 0.279 Uiso 1 1 calc R . .
C40 C 0.9099(10) 0.3478(12) 0.0540(7) 0.272(18) Uani 1 1 d G . .
H40 H 0.8854 0.3468 0.0057 0.326 Uiso 1 1 calc R . .
C41 C 0.8875(9) 0.2991(8) 0.1108(12) 0.238(15) Uani 1 1 d G . .
H41 H 0.8457 0.2605 0.1063 0.285 Uiso 1 1 calc R . .
O27 O 0.9400(11) 0.3195(10) 0.1757(8) 0.230(8) Uani 1 1 d G . .
C38 C 0.9949(7) 0.3809(11) 0.1590(9) 0.141(7) Uani 1 1 d G . .
C42 C 0.6153(7) 0.6476(5) 0.4261(5) 0.090(4) Uani 1 1 d G . .
O25 O 0.6955(5) 0.6786(5) 0.4292(5) 0.125(4) Uani 1 1 d G . .
C37 C 0.6930(7) 0.7445(5) 0.3791(6) 0.142(7) Uani 1 1 d G . .
H37 H 0.7371 0.7758 0.3702 0.170 Uiso 1 1 calc R . .
C36 C 0.6111(9) 0.7544(6) 0.3451(5) 0.173(9) Uani 1 1 d G . .
H36 H 0.5922 0.7932 0.3100 0.207 Uiso 1 1 calc R . .
C43 C 0.5631(5) 0.6945(7) 0.3741(6) 0.120(6) Uani 1 1 d G . .
H43 H 0.5073 0.6872 0.3614 0.144 Uiso 1 1 calc R . .
C1 C 0.6138(5) 0.6661(5) 0.1810(5) 0.046(3) Uani 1 1 d . . .
C2 C 0.5391(7) 0.6338(6) 0.1923(6) 0.073(3) Uani 1 1 d . . .
H2 H 0.5362 0.5811 0.2109 0.088 Uiso 1 1 calc R . .
C3 C 0.4695(6) 0.6808(7) 0.1757(6) 0.085(4) Uani 1 1 d . . .
H3 H 0.4198 0.6578 0.1818 0.102 Uiso 1 1 calc R . .
C4 C 0.4708(6) 0.7603(7) 0.1506(6) 0.073(4) Uani 1 1 d . . .
H4 H 0.4239 0.7921 0.1422 0.087 Uiso 1 1 calc R . .
C5 C 0.5467(6) 0.7912(6) 0.1382(6) 0.070(4) Uani 1 1 d . . .
H5 H 0.5491 0.8438 0.1191 0.083 Uiso 1 1 calc R . .
C6 C 0.6184(6) 0.7455(6) 0.1537(5) 0.054(3) Uani 1 1 d . . .
C7 C 0.6934(6) 0.7836(7) 0.1365(6) 0.063(3) Uani 1 1 d . . .
C8 C 0.8229(8) 0.7706(9) 0.0942(12) 0.160(8) Uani 1 1 d . . .
H8A H 0.8081 0.7853 0.0435 0.192 Uiso 1 1 calc R . .
H8B H 0.8415 0.8200 0.1207 0.192 Uiso 1 1 calc R . .
C11 C 0.6807(6) 0.5479(6) 0.2388(6) 0.064(3) Uani 1 1 d . . .
H11A H 0.6453 0.5091 0.2096 0.076 Uiso 1 1 calc R . .
H11B H 0.6595 0.5573 0.2837 0.076 Uiso 1 1 calc R . .
C12 C 0.7684(6) 0.5136(6) 0.2549(5) 0.053(3) Uani 1 1 d . . .
C13 C 0.8026(6) 0.5060(7) 0.1850(6) 0.079(3) Uani 1 1 d . . .
H13A H 0.8523 0.4741 0.1949 0.095 Uiso 1 1 calc R . .
H13B H 0.8176 0.5606 0.1711 0.095 Uiso 1 1 calc R . .
C14 C 0.7459(8) 0.4646(8) 0.1148(7) 0.122(6) Uani 1 1 d . . .
H14A H 0.7410 0.4066 0.1227 0.183 Uiso 1 1 calc R . .
H14B H 0.7706 0.4734 0.0723 0.183 Uiso 1 1 calc R . .
H14C H 0.6929 0.4894 0.1082 0.183 Uiso 1 1 calc R . .
C15 C 0.8201(6) 0.5702(6) 0.3104(6) 0.065(3) Uani 1 1 d . . .
H15A H 0.8190 0.6263 0.2925 0.078 Uiso 1 1 calc R . .
H15B H 0.7996 0.5697 0.3562 0.078 Uiso 1 1 calc R . .
C16 C 0.9558(7) 0.5661(6) 0.3751(6) 0.065(3) Uani 1 1 d . . .
C17 C 0.9332(9) 0.6212(8) 0.4267(7) 0.105(5) Uani 1 1 d . . .
H17 H 0.8800 0.6403 0.4219 0.126 Uiso 1 1 calc R . .
C18 C 0.9904(9) 0.6473(9) 0.4846(7) 0.119(6) Uani 1 1 d . . .
H18 H 0.9758 0.6844 0.5182 0.143 Uiso 1 1 calc R . .
C19 C 1.0680(8) 0.6177(10) 0.4917(8) 0.109(5) Uani 1 1 d . . .
H19 H 1.1063 0.6330 0.5310 0.131 Uiso 1 1 calc R . .
C20 C 1.0885(8) 0.5661(7) 0.4412(7) 0.091(4) Uani 1 1 d . . .
H20 H 1.1415 0.5462 0.4474 0.109 Uiso 1 1 calc R . .
C21 C 1.0375(7) 0.5416(7) 0.3826(7) 0.072(3) Uani 1 1 d . . .
C22 C 1.0692(7) 0.4904(7) 0.3263(7) 0.073(3) Uani 1 1 d . . .
C23 C 1.0508(12) 0.4065(14) 0.2181(12) 0.279(17) Uani 1 1 d . . .
H23A H 1.0932 0.4367 0.1993 0.334 Uiso 1 1 calc R . .
H23B H 1.0759 0.3575 0.2413 0.334 Uiso 1 1 calc R . .
C24 C 0.7655(6) 0.4296(6) 0.2866(6) 0.056(3) Uani 1 1 d . . .
H24A H 0.7312 0.3940 0.2532 0.067 Uiso 1 1 calc R . .
H24B H 0.8198 0.4061 0.2955 0.067 Uiso 1 1 calc R . .
C25 C 0.7271(6) 0.3660(5) 0.3962(6) 0.055(3) Uani 1 1 d . . .
C26 C 0.7502(6) 0.2878(5) 0.3708(6) 0.064(3) Uani 1 1 d . . .
H26 H 0.7686 0.2812 0.3267 0.077 Uiso 1 1 calc R . .
C27 C 0.7429(7) 0.2229(6) 0.4172(7) 0.075(4) Uani 1 1 d . . .
H27 H 0.7541 0.1704 0.4018 0.090 Uiso 1 1 calc R . .
C29 C 0.7207(8) 0.2309(7) 0.4835(7) 0.092(5) Uani 1 1 d . . .
H29 H 0.7201 0.1855 0.5136 0.110 Uiso 1 1 calc R . .
C31 C 0.6987(7) 0.3081(6) 0.5058(6) 0.073(4) Uani 1 1 d . . .
H31 H 0.6809 0.3138 0.5503 0.088 Uiso 1 1 calc R . .
C32 C 0.7026(6) 0.3758(6) 0.4633(6) 0.054(3) Uani 1 1 d . . .
C33 C 0.6812(7) 0.4561(6) 0.4911(7) 0.060(3) Uani 1 1 d . . .
C34 C 0.6002(7) 0.5838(5) 0.4720(6) 0.069(3) Uani 1 1 d . . .
H34A H 0.5421 0.5790 0.4723 0.083 Uiso 1 1 calc R . .
H34B H 0.6263 0.5956 0.5211 0.083 Uiso 1 1 calc R . .
N1 N 0.5452(6) 0.9805(5) 0.1884(7) 0.072(3) Uani 1 1 d . . .
N3 N 0.7280(13) 1.1765(8) 0.1908(7) 0.115(5) Uani 1 1 d . . .
N4 N 0.7707(10) 0.9556(9) 0.3342(10) 0.131(7) Uani 1 1 d . . .
N5 N 1.0240(7) 0.4570(7) 0.2744(7) 0.133(5) Uani 1 1 d . . .
H5A H 0.9725 0.4646 0.2719 0.159 Uiso 1 1 calc R . .
N6 N 0.7500(6) 0.7380(6) 0.1219(7) 0.106(4) Uani 1 1 d . . .
H6 H 0.7463 0.6859 0.1283 0.127 Uiso 1 1 calc R . .
N7 N 0.6315(5) 0.5066(4) 0.4476(4) 0.064(2) Uani 1 1 d . . .
H7 H 0.6174 0.4927 0.4030 0.077 Uiso 1 1 calc R . .
O1 O 0.5951(5) 0.9747(4) 0.2462(4) 0.079(2) Uani 1 1 d . . .
O2 O 0.5660(4) 0.9951(5) 0.1282(4) 0.0665(18) Uani 1 1 d . . .
O3 O 0.4708(4) 0.9719(4) 0.1941(4) 0.077(2) Uani 1 1 d . . .
O4 O 1.1449(5) 0.4733(4) 0.3328(4) 0.087(3) Uani 1 1 d . . .
O6 O 0.7645(6) 1.0318(7) 0.3126(5) 0.117(3) Uani 1 1 d . . .
O10 O 0.7525(7) 0.9052(7) 0.2879(6) 0.111(4) Uani 1 1 d . . .
O11 O 0.6600(7) 1.1392(6) 0.1875(5) 0.110(4) Uani 1 1 d . . .
O12 O 0.7882(7) 1.1344(6) 0.1849(6) 0.108(4) Uani 1 1 d . . .
O13 O 0.7005(4) 0.8606(4) 0.1401(4) 0.067(2) Uani 1 1 d . . .
O14 O 0.7294(9) 1.2508(6) 0.1933(5) 0.180(6) Uani 1 1 d . . .
O15 O 0.7039(4) 0.4733(4) 0.5565(4) 0.0621(19) Uani 1 1 d . . .
O16 O 0.7942(9) 0.9506(8) 0.3996(6) 0.178(6) Uani 1 1 d . . .
O17 O 0.9013(5) 0.5376(4) 0.3190(4) 0.079(2) Uani 1 1 d . . .
O18 O 0.7335(4) 0.4359(4) 0.3530(4) 0.0638(19) Uani 1 1 d . . .
O19 O 0.6848(4) 0.6256(3) 0.1994(4) 0.0567(18) Uani 1 1 d . . .
Sm1 Sm 0.71784(3) 0.99703(3) 0.18085(3) 0.05952(19) Uani 1 1 d . . .

loop_
_atom_site_aniso_label
_atom_site_aniso_U_11
_atom_site_aniso_U_22
_atom_site_aniso_U_33
_atom_site_aniso_U_23
_atom_site_aniso_U_13
_atom_site_aniso_U_12
C46 0.15(2) 0.145(19) 0.20(2) 0.043(16) 0.105(17) -0.031(17)
C50 0.14(2) 0.167(19) 0.40(4) 0.14(2) 0.14(2) 0.091(15)
C49 0.12(2) 0.129(16) 0.40(4) 0.08(2) 0.14(2) 0.040(14)
C48 0.16(3) 0.19(3) 0.29(3) 0.01(2) 0.00(2) -0.04(2)
O26 0.144(14) 0.153(12) 0.38(3) 0.046(14) 0.042(16) 0.048(11)
C39 0.33(4) 0.23(2) 0.14(2) -0.109(17) 0.03(2) -0.09(2)
C40 0.14(2) 0.52(5) 0.17(2) -0.19(3) 0.063(17) -0.02(2)
C41 0.26(3) 0.25(3) 0.19(2) -0.15(2) 0.01(3) -0.02(2)
O27 0.146(14) 0.209(15) 0.33(3) -0.068(15) 0.024(15) 0.012(12)
C38 0.054(10) 0.199(18) 0.172(19) -0.113(15) 0.025(11) 0.009(11)
C42 0.083(11) 0.081(9) 0.105(12) -0.033(8) 0.013(9) 0.029(8)
O25 0.156(10) 0.073(6) 0.151(10) 0.018(6) 0.041(8) -0.005(6)
C37 0.21(2) 0.060(9) 0.190(19) -0.041(10) 0.130(15) -0.047(11)
C36 0.22(2) 0.141(16) 0.159(18) -0.066(14) 0.03(2) 0.037(18)
C43 0.186(17) 0.068(9) 0.114(12) 0.016(8) 0.044(12) -0.010(10)
C1 0.031(6) 0.046(5) 0.058(7) 0.004(5) -0.001(5) 0.009(5)
C2 0.050(8) 0.061(7) 0.107(10) 0.015(6) 0.007(7) 0.000(6)
C3 0.030(7) 0.091(9) 0.130(11) 0.038(8) 0.002(6) -0.004(6)
C4 0.036(7) 0.066(7) 0.114(10) 0.032(7) 0.005(6) 0.007(5)
C5 0.058(8) 0.046(6) 0.099(9) 0.011(6) -0.006(7) 0.003(6)
C6 0.034(6) 0.047(6) 0.080(8) 0.000(5) 0.003(5) -0.002(5)
C7 0.041(7) 0.060(7) 0.084(9) 0.020(6) 0.000(6) 0.002(6)
C8 0.090(12) 0.113(12) 0.30(2) 0.094(14) 0.103(13) 0.064(10)
C11 0.037(7) 0.073(7) 0.083(8) 0.001(6) 0.017(6) -0.013(5)
C12 0.048(6) 0.050(7) 0.061(6) -0.003(5) 0.014(5) 0.007(5)
C13 0.051(6) 0.065(6) 0.124(10) 0.002(8) 0.018(6) -0.002(7)
C14 0.101(12) 0.170(13) 0.084(10) -0.036(9) -0.019(9) 0.008(10)
C15 0.034(7) 0.075(7) 0.083(8) 0.015(6) 0.000(6) 0.009(6)
C16 0.068(8) 0.062(7) 0.066(8) -0.015(6) 0.008(6) 0.006(6)
C17 0.096(11) 0.125(11) 0.096(11) -0.051(9) 0.024(9) 0.005(9)
C18 0.091(13) 0.145(12) 0.110(14) -0.071(10) -0.019(10) 0.027(9)
C19 0.040(8) 0.194(15) 0.088(11) -0.041(10) -0.008(7) 0.012(9)
C20 0.065(9) 0.117(10) 0.083(10) -0.027(8) -0.012(8) 0.008(8)
C21 0.040(7) 0.069(7) 0.104(10) -0.011(7) 0.006(7) 0.002(6)
C22 0.050(7) 0.071(7) 0.093(9) -0.001(7) -0.005(6) -0.003(7)
C23 0.117(16) 0.43(4) 0.26(3) -0.26(3) -0.072(17) 0.07(2)
C24 0.039(6) 0.059(6) 0.071(8) 0.006(6) 0.013(5) 0.015(5)
C25 0.036(6) 0.045(6) 0.075(8) 0.002(6) -0.017(6) -0.005(5)
C26 0.047(7) 0.045(6) 0.095(9) 0.003(6) -0.006(6) 0.003(5)
C27 0.084(9) 0.046(6) 0.085(10) 0.007(7) -0.017(8) 0.004(6)
C29 0.130(12) 0.069(8) 0.070(10) 0.018(7) -0.004(9) -0.010(8)
C31 0.106(10) 0.052(6) 0.057(7) 0.007(6) -0.004(7) -0.003(7)
C32 0.061(7) 0.047(6) 0.052(7) -0.004(6) 0.002(6) 0.004(5)
C33 0.054(7) 0.061(7) 0.068(8) -0.007(6) 0.013(6) -0.007(6)
C34 0.089(9) 0.040(6) 0.079(9) 0.017(6) 0.015(7) 0.022(6)
N1 0.049(7) 0.070(7) 0.092(9) -0.012(6) -0.003(6) 0.004(5)
N3 0.21(2) 0.068(9) 0.068(8) -0.011(8) 0.038(11) -0.025(11)
N4 0.120(13) 0.112(11) 0.151(18) 0.070(11) -0.013(12) 0.002(11)
N5 0.061(8) 0.180(11) 0.149(11) -0.096(9) -0.011(8) 0.032(7)
N6 0.095(9) 0.058(6) 0.182(12) 0.028(7) 0.078(8) 0.008(6)
N7 0.082(6) 0.046(4) 0.062(5) 0.002(5) 0.001(4) 0.018(5)
O1 0.060(5) 0.111(6) 0.065(5) 0.016(4) 0.005(4) -0.020(4)
O2 0.063(5) 0.076(5) 0.062(5) -0.002(5) 0.012(4) 0.007(4)
O3 0.046(5) 0.088(6) 0.097(6) -0.004(4) 0.011(4) 0.006(4)
O4 0.055(5) 0.096(6) 0.108(7) -0.010(4) 0.000(4) 0.021(4)
O6 0.102(8) 0.169(9) 0.074(6) -0.054(6) -0.001(6) -0.026(7)
O10 0.093(8) 0.114(8) 0.118(10) 0.038(6) -0.010(7) -0.021(6)
O11 0.155(10) 0.069(6) 0.111(8) -0.004(5) 0.036(7) 0.018(6)
O12 0.117(9) 0.083(7) 0.119(9) 0.000(6) 0.007(7) -0.039(6)
O13 0.041(4) 0.053(4) 0.104(6) 0.007(4) 0.001(4) -0.009(3)
O14 0.375(19) 0.060(5) 0.112(8) -0.007(6) 0.057(10) -0.042(10)
O15 0.049(4) 0.058(4) 0.078(5) 0.000(4) 0.005(4) 0.006(3)
O16 0.195(14) 0.241(13) 0.082(8) 0.049(8) -0.031(9) -0.007(11)
O17 0.061(5) 0.084(5) 0.090(6) -0.026(4) 0.001(4) 0.017(4)
O18 0.053(5) 0.056(4) 0.083(6) 0.011(4) 0.012(4) 0.017(3)
O19 0.037(4) 0.050(4) 0.084(5) 0.006(4) 0.015(3) 0.006(3)
Sm1 0.0509(3) 0.0558(3) 0.0704(3) 0.0025(4) 0.0049(2) -0.0075(3)

loop_
_atom_type_symbol
_atom_type_description
_atom_type_scat_dispersion_real
_atom_type_scat_dispersion_imag
_atom_type_scat_source
C C 0.0033 0.0016 'International Tables Vol C Tables 4.2.6.8 and 6.1.1.4'
H H 0.0000 0.0000 'International Tables Vol C Tables 4.2.6.8 and 6.1.1.4'
N N 0.0061 0.0033 'International Tables Vol C Tables 4.2.6.8 and 6.1.1.4'
O O 0.0106 0.0060 'International Tables Vol C Tables 4.2.6.8 and 6.1.1.4'
Sm Sm -0.1638 3.4418 'International Tables Vol C Tables 4.2.6.8 and 6.1.1.4'

loop_
_geom_angle_atom_site_label_1
_geom_angle_atom_site_label_2
_geom_angle_atom_site_label_3
_geom_angle
_geom_angle_site_symmetry_1
_geom_angle_site_symmetry_3
_geom_angle_publ_flag
C8 C46 C50 147(2) . . ?
C8 C46 O26 104(2) . . ?
C50 C46 O26 108.0 . . ?
C46 C50 C49 108.0 . . ?
C46 C50 H50 126.0 . . ?
C49 C50 H50 126.0 . . ?
C48 C49 C50 108.0 . . ?
C48 C49 H49 126.0 . . ?
C50 C49 H49 126.0 . . ?
O26 C48 C49 108.0 . . ?
O26 C48 H48 126.0 . . ?
C49 C48 H48 126.0 . . ?
C48 O26 C46 108.0 . . ?
C40 C39 C38 108.0 . . ?
C40 C39 H39 126.0 . . ?
C38 C39 H39 126.0 . . ?
C39 C40 C41 108.0 . . ?
C39 C40 H40 126.0 . . ?
C41 C40 H40 126.0 . . ?
O27 C41 C40 108.0 . . ?
O27 C41 H41 126.0 . . ?
C40 C41 H41 126.0 . . ?
C38 O27 C41 108.0 . . ?
C23 C38 O27 114(2) . . ?
C23 C38 C39 138(2) . . ?
O27 C38 C39 108.0 . . ?
C34 C42 C43 132.2(10) . . ?
C34 C42 O25 119.8(10) . . ?
C43 C42 O25 108.0 . . ?
C37 O25 C42 108.0 . . ?
O25 C37 C36 108.0 . . ?
O25 C37 H37 126.0 . . ?
C36 C37 H37 126.0 . . ?
C37 C36 C43 108.0 . . ?
C37 C36 H36 126.0 . . ?
C43 C36 H36 126.0 . . ?
C42 C43 C36 108.0 . . ?
C42 C43 H43 126.0 . . ?
C36 C43 H43 126.0 . . ?
O19 C1 C2 122.9(8) . . ?
O19 C1 C6 116.8(8) . . ?
C2 C1 C6 120.2(9) . . ?
C3 C2 C1 119.6(9) . . ?
C3 C2 H2 120.2 . . ?
C1 C2 H2 120.2 . . ?
C4 C3 C2 122.5(10) . . ?
C4 C3 H3 118.7 . . ?
C2 C3 H3 118.7 . . ?
C3 C4 C5 116.9(9) . . ?
C3 C4 H4 121.6 . . ?
C5 C4 H4 121.6 . . ?
C6 C5 C4 122.3(9) . . ?
C6 C5 H5 118.9 . . ?
C4 C5 H5 118.9 . . ?
C5 C6 C1 118.4(9) . . ?
C5 C6 C7 117.2(9) . . ?
C1 C6 C7 124.3(9) . . ?
O13 C7 N6 122.0(11) . . ?
O13 C7 C6 118.8(10) . . ?
N6 C7 C6 119.1(10) . . ?
C46 C8 N6 112.0(11) . . ?
C46 C8 H8A 109.2 . . ?
N6 C8 H8A 109.2 . . ?
C46 C8 H8B 109.2 . . ?
N6 C8 H8B 109.2 . . ?
H8A C8 H8B 107.9 . . ?
O19 C11 C12 106.9(7) . . ?
O19 C11 H11A 110.3 . . ?
C12 C11 H11A 110.3 . . ?
O19 C11 H11B 110.3 . . ?
C12 C11 H11B 110.3 . . ?
H11A C11 H11B 108.6 . . ?
C24 C12 C13 107.8(8) . . ?
C24 C12 C15 109.2(8) . . ?
C13 C12 C15 112.6(9) . . ?
C24 C12 C11 108.7(8) . . ?
C13 C12 C11 109.4(8) . . ?
C15 C12 C11 109.1(8) . . ?
C12 C13 C14 118.7(9) . . ?
C12 C13 H13A 107.6 . . ?
C14 C13 H13A 107.6 . . ?
C12 C13 H13B 107.6 . . ?
C14 C13 H13B 107.6 . . ?
H13A C13 H13B 107.1 . . ?
C13 C14 H14A 109.5 . . ?
C13 C14 H14B 109.5 . . ?
H14A C14 H14B 109.5 . . ?
C13 C14 H14C 109.5 . . ?
H14A C14 H14C 109.5 . . ?
H14B C14 H14C 109.5 . . ?
O17 C15 C12 105.8(8) . . ?
O17 C15 H15A 110.6 . . ?
C12 C15 H15A 110.6 . . ?
O17 C15 H15B 110.6 . . ?
C12 C15 H15B 110.6 . . ?
H15A C15 H15B 108.7 . . ?
O17 C16 C21 120.1(11) . . ?
O17 C16 C17 121.9(11) . . ?
C21 C16 C17 118.0(11) . . ?
C18 C17 C16 120.2(13) . . ?
C18 C17 H17 119.9 . . ?
C16 C17 H17 119.9 . . ?
C19 C18 C17 119.3(14) . . ?
C19 C18 H18 120.4 . . ?
C17 C18 H18 120.4 . . ?
C20 C19 C18 119.4(12) . . ?
C20 C19 H19 120.3 . . ?
C18 C19 H19 120.3 . . ?
C21 C20 C19 124.2(13) . . ?
C21 C20 H20 117.9 . . ?
C19 C20 H20 117.9 . . ?
C20 C21 C16 118.6(13) . . ?
C20 C21 C22 119.5(11) . . ?
C16 C21 C22 121.9(10) . . ?
N5 C22 O4 116.4(13) . . ?
N5 C22 C21 123.2(12) . . ?
O4 C22 C21 120.2(10) . . ?
C38 C23 N5 120.0(16) . . ?
C38 C23 H23A 107.3 . . ?
N5 C23 H23A 107.3 . . ?
C38 C23 H23B 107.3 . . ?
N5 C23 H23B 107.3 . . ?
H23A C23 H23B 106.9 . . ?
O18 C24 C12 108.5(8) . . ?
O18 C24 H24A 110.0 . . ?
C12 C24 H24A 110.0 . . ?
O18 C24 H24B 110.0 . . ?
C12 C24 H24B 110.0 . . ?
H24A C24 H24B 108.4 . . ?
C32 C25 O18 119.0(9) . . ?
C32 C25 C26 122.2(10) . . ?
O18 C25 C26 118.7(11) . . ?
C27 C26 C25 114.6(11) . . ?
C27 C26 H26 122.7 . . ?
C25 C26 H26 122.7 . . ?
C29 C27 C26 124.3(11) . . ?
C29 C27 H27 117.8 . . ?
C26 C27 H27 117.8 . . ?
C27 C29 C31 118.9(11) . . ?
C27 C29 H29 120.6 . . ?
C31 C29 H29 120.6 . . ?
C32 C31 C29 121.1(12) . . ?
C32 C31 H31 119.5 . . ?
C29 C31 H31 119.5 . . ?
C31 C32 C25 118.8(10) . . ?
C31 C32 C33 118.4(11) . . ?
C25 C32 C33 122.8(9) . . ?
O15 C33 N7 121.1(9) . . ?
O15 C33 C32 119.3(9) . . ?
N7 C33 C32 119.3(9) . . ?
C42 C34 N7 110.0(9) . . ?
C42 C34 H34A 109.7 . . ?
N7 C34 H34A 109.7 . . ?
C42 C34 H34B 109.7 . . ?
N7 C34 H34B 109.7 . . ?
H34A C34 H34B 108.2 . . ?
O2 N1 O1 123.2(10) . . ?
O2 N1 O3 120.5(9) . . ?
O1 N1 O3 116.3(12) . . ?
O14 N3 O12 123.2(19) . . ?
O14 N3 O11 119.2(19) . . ?
O12 N3 O11 117.2(12) . . ?
O10 N4 O16 132.9(15) . . ?
O10 N4 O6 115.4(15) . . ?
O16 N4 O6 111.7(17) . . ?
C22 N5 C23 126.0(13) . . ?
C22 N5 H5A 117.0 . . ?
C23 N5 H5A 117.0 . . ?
C7 N6 C8 122.8(10) . . ?
C7 N6 H6 118.6 . . ?
C8 N6 H6 118.6 . . ?
C33 N7 C34 123.5(8) . . ?
C33 N7 H7 118.2 . . ?
C34 N7 H7 118.2 . . ?
N1 O1 Sm1 92.8(7) . . ?
N1 O2 Sm1 92.9(5) . . ?
C22 O4 Sm1 155.1(8) . 2_745 ?
N4 O6 Sm1 94.9(10) . . ?
N4 O10 Sm1 99.8(10) . . ?
N3 O11 Sm1 95.5(9) . . ?
N3 O12 Sm1 96.6(9) . . ?
C7 O13 Sm1 164.4(8) . . ?
C33 O15 Sm1 168.1(7) . 4_576 ?
C16 O17 C15 117.7(9) . . ?
C25 O18 C24 120.8(8) . . ?
C1 O19 C11 116.1(7) . . ?
O15 Sm1 O13 83.4(2) 4_575 . ?
O15 Sm1 O4 82.9(3) 4_575 2_755 ?
O13 Sm1 O4 83.3(2) . 2_755 ?
O15 Sm1 O10 153.2(3) 4_575 . ?
O13 Sm1 O10 72.3(3) . . ?
O4 Sm1 O10 83.2(3) 2_755 . ?
O15 Sm1 O11 83.1(3) 4_575 . ?
O13 Sm1 O11 148.8(3) . . ?
O4 Sm1 O11 122.6(3) 2_755 . ?
O10 Sm1 O11 123.7(4) . . ?
O15 Sm1 O12 79.7(3) 4_575 . ?
O13 Sm1 O12 151.8(4) . . ?
O4 Sm1 O12 72.3(3) 2_755 . ?
O10 Sm1 O12 117.3(3) . . ?
O11 Sm1 O12 50.4(4) . . ?
O15 Sm1 O6 152.3(3) 4_575 . ?
O13 Sm1 O6 122.1(3) . . ?
O4 Sm1 O6 89.2(3) 2_755 . ?
O10 Sm1 O6 49.8(4) . . ?
O11 Sm1 O6 79.0(3) . . ?
O12 Sm1 O6 72.6(4) . . ?
O15 Sm1 O1 122.5(2) 4_575 . ?
O13 Sm1 O1 87.3(2) . . ?
O4 Sm1 O1 151.8(2) 2_755 . ?
O10 Sm1 O1 68.6(3) . . ?
O11 Sm1 O1 76.6(3) . . ?
O12 Sm1 O1 120.8(3) . . ?
O6 Sm1 O1 73.4(3) . . ?
O15 Sm1 O2 71.5(2) 4_575 . ?
O13 Sm1 O2 78.5(2) . . ?
O4 Sm1 O2 149.9(3) 2_755 . ?
O10 Sm1 O2 113.1(3) . . ?
O11 Sm1 O2 70.6(3) . . ?
O12 Sm1 O2 116.6(3) . . ?
O6 Sm1 O2 120.8(3) . . ?
O1 Sm1 O2 51.0(2) . . ?

loop_
_geom_bond_atom_site_label_1
_geom_bond_atom_site_label_2
_geom_bond_distance
_geom_bond_site_symmetry_2
_geom_bond_publ_flag
C46 C8 1.324(15) . ?
C46 C50 1.4200 . ?
C46 O26 1.4200 . ?
C50 C49 1.4200 . ?
C50 H50 0.9300 . ?
C49 C48 1.4200 . ?
C49 H49 0.9300 . ?
C48 O26 1.4200 . ?
C48 H48 0.9300 . ?
C39 C40 1.4200 . ?
C39 C38 1.4200 . ?
C39 H39 0.9300 . ?
C40 C41 1.4200 . ?
C40 H40 0.9300 . ?
C41 O27 1.4200 . ?
C41 H41 0.9300 . ?
O27 C38 1.4200 . ?
C38 C23 1.392(16) . ?
C42 C34 1.394(11) . ?
C42 C43 1.4200 . ?
C42 O25 1.4200 . ?
O25 C37 1.4200 . ?
C37 C36 1.4200 . ?
C37 H37 0.9300 . ?
C36 C43 1.4200 . ?
C36 H36 0.9300 . ?
C43 H43 0.9300 . ?
C1 O19 1.349(9) . ?
C1 C2 1.395(14) . ?
C1 C6 1.396(12) . ?
C2 C3 1.383(12) . ?
C2 H2 0.9300 . ?
C3 C4 1.377(13) . ?
C3 H3 0.9300 . ?
C4 C5 1.411(14) . ?
C4 H4 0.9300 . ?
C5 C6 1.396(12) . ?
C5 H5 0.9300 . ?
C6 C7 1.473(14) . ?
C7 O13 1.259(11) . ?
C7 N6 1.260(13) . ?
C8 N6 1.490(16) . ?
C8 H8A 0.9700 . ?
C8 H8B 0.9700 . ?
C11 O19 1.471(10) . ?
C11 C12 1.547(12) . ?
C11 H11A 0.9700 . ?
C11 H11B 0.9700 . ?
C12 C24 1.494(12) . ?
C12 C13 1.510(14) . ?
C12 C15 1.544(12) . ?
C13 C14 1.636(13) . ?
C13 H13A 0.9700 . ?
C13 H13B 0.9700 . ?
C14 H14A 0.9600 . ?
C14 H14B 0.9600 . ?
C14 H14C 0.9600 . ?
C15 O17 1.437(11) . ?
C15 H15A 0.9700 . ?
C15 H15B 0.9700 . ?
C16 O17 1.358(11) . ?
C16 C21 1.403(14) . ?
C16 C17 1.408(15) . ?
C17 C18 1.392(13) . ?
C17 H17 0.9300 . ?
C18 C19 1.365(16) . ?
C18 H18 0.9300 . ?
C19 C20 1.346(16) . ?
C19 H19 0.9300 . ?
C20 C21 1.337(13) . ?
C20 H20 0.9300 . ?
C21 C22 1.501(17) . ?
C22 N5 1.255(12) . ?
C22 O4 1.277(12) . ?
C23 N5 1.46(2) . ?
C23 H23A 0.9700 . ?
C23 H23B 0.9700 . ?
C24 O18 1.428(11) . ?
C24 H24A 0.9700 . ?
C24 H24B 0.9700 . ?
C25 C32 1.386(14) . ?
C25 O18 1.407(11) . ?
C25 C26 1.431(12) . ?
C26 C27 1.383(13) . ?
C26 H26 0.9300 . ?
C27 C29 1.352(16) . ?
C27 H27 0.9300 . ?
C29 C31 1.391(14) . ?
C29 H29 0.9300 . ?
C31 C32 1.363(13) . ?
C31 H31 0.9300 . ?
C32 C33 1.470(13) . ?
C33 O15 1.253(11) . ?
C33 N7 1.347(11) . ?
C34 N7 1.458(11) . ?
C34 H34A 0.9700 . ?
C34 H34B 0.9700 . ?
N1 O2 1.250(12) . ?
N1 O1 1.260(9) . ?
N1 O3 1.266(11) . ?
N3 O14 1.209(14) . ?
N3 O12 1.233(16) . ?
N3 O11 1.278(16) . ?
N4 O10 1.196(16) . ?
N4 O16 1.227(16) . ?
N4 O6 1.303(14) . ?
N5 H5A 0.8600 . ?
N6 H6 0.8600 . ?
N7 H7 0.8600 . ?
O1 Sm1 2.562(8) . ?
O2 Sm1 2.565(6) . ?
O4 Sm1 2.369(9) 2_745 ?
O6 Sm1 2.527(8) . ?
O10 Sm1 2.491(10) . ?
O11 Sm1 2.516(8) . ?
O12 Sm1 2.519(9) . ?
O13 Sm1 2.349(6) . ?
O15 Sm1 2.348(8) 4_576 ?
Sm1 O15 2.348(8) 4_575 ?
Sm1 O4 2.369(9) 2_755 ?

loop_
_geom_torsion_atom_site_label_1
_geom_torsion_atom_site_label_2
_geom_torsion_atom_site_label_3
_geom_torsion_atom_site_label_4
_geom_torsion
_geom_torsion_site_symmetry_1
_geom_torsion_site_symmetry_2
_geom_torsion_site_symmetry_3
_geom_torsion_site_symmetry_4
_geom_torsion_publ_flag
C8 C46 C50 C49 169(2) . . . . ?
O26 C46 C50 C49 0.0 . . . . ?
C46 C50 C49 C48 0.0 . . . . ?
C50 C49 C48 O26 0.0 . . . . ?
C49 C48 O26 C46 0.0 . . . . ?
C8 C46 O26 C48 -174.0(11) . . . . ?
C50 C46 O26 C48 0.0 . . . . ?
C38 C39 C40 C41 0.0 . . . . ?
C39 C40 C41 O27 0.0 . . . . ?
C40 C41 O27 C38 0.0 . . . . ?
C41 O27 C38 C23 -179.5(15) . . . . ?
C41 O27 C38 C39 0.0 . . . . ?
C40 C39 C38 C23 179(2) . . . . ?
C40 C39 C38 O27 0.0 . . . . ?
C34 C42 O25 C37 -177.9(10) . . . . ?
C43 C42 O25 C37 0.0 . . . . ?
C42 O25 C37 C36 0.0 . . . . ?
O25 C37 C36 C43 0.0 . . . . ?
C34 C42 C43 C36 177.5(11) . . . . ?
O25 C42 C43 C36 0.0 . . . . ?
C37 C36 C43 C42 0.0 . . . . ?
O19 C1 C2 C3 176.5(10) . . . . ?
C6 C1 C2 C3 0.5(17) . . . . ?
C1 C2 C3 C4 -2.4(19) . . . . ?
C2 C3 C4 C5 3.6(19) . . . . ?
C3 C4 C5 C6 -3.0(18) . . . . ?
C4 C5 C6 C1 1.2(16) . . . . ?
C4 C5 C6 C7 178.3(11) . . . . ?
O19 C1 C6 C5 -176.1(9) . . . . ?
C2 C1 C6 C5 0.0(15) . . . . ?
O19 C1 C6 C7 7.0(15) . . . . ?
C2 C1 C6 C7 -176.8(11) . . . . ?
C5 C6 C7 O13 31.0(15) . . . . ?
C1 C6 C7 O13 -152.1(9) . . . . ?
C5 C6 C7 N6 -152.3(12) . . . . ?
C1 C6 C7 N6 24.6(18) . . . . ?
C50 C46 C8 N6 102(2) . . . . ?
O26 C46 C8 N6 -88.9(17) . . . . ?
O19 C11 C12 C24 -172.9(8) . . . . ?
O19 C11 C12 C13 -55.4(10) . . . . ?
O19 C11 C12 C15 68.2(10) . . . . ?
C24 C12 C13 C14 72.1(11) . . . . ?
C15 C12 C13 C14 -167.4(9) . . . . ?
C11 C12 C13 C14 -45.9(12) . . . . ?
C24 C12 C15 O17 65.0(11) . . . . ?
C13 C12 C15 O17 -54.8(10) . . . . ?
C11 C12 C15 O17 -176.4(8) . . . . ?
O17 C16 C17 C18 178.2(12) . . . . ?
C21 C16 C17 C18 -2.6(19) . . . . ?
C16 C17 C18 C19 -1(2) . . . . ?
C17 C18 C19 C20 2(2) . . . . ?
C18 C19 C20 C21 1(2) . . . . ?
C19 C20 C21 C16 -5(2) . . . . ?
C19 C20 C21 C22 174.2(14) . . . . ?
O17 C16 C21 C20 -175.4(10) . . . . ?
C17 C16 C21 C20 5.4(18) . . . . ?
O17 C16 C21 C22 5.8(17) . . . . ?
C17 C16 C21 C22 -173.4(11) . . . . ?
C20 C21 C22 N5 171.3(12) . . . . ?
C16 C21 C22 N5 -9.9(19) . . . . ?
C20 C21 C22 O4 -2.9(18) . . . . ?
C16 C21 C22 O4 175.9(11) . . . . ?
O27 C38 C23 N5 -72(3) . . . . ?
C39 C38 C23 N5 109(2) . . . . ?
C13 C12 C24 O18 179.8(7) . . . . ?
C15 C12 C24 O18 57.2(11) . . . . ?
C11 C12 C24 O18 -61.7(9) . . . . ?
C32 C25 C26 C27 2.5(13) . . . . ?
O18 C25 C26 C27 179.1(8) . . . . ?
C25 C26 C27 C29 -3.8(16) . . . . ?
C26 C27 C29 C31 4.1(19) . . . . ?
C27 C29 C31 C32 -2.9(17) . . . . ?
C29 C31 C32 C25 1.7(15) . . . . ?
C29 C31 C32 C33 -177.9(10) . . . . ?
O18 C25 C32 C31 -178.2(8) . . . . ?
C26 C25 C32 C31 -1.6(14) . . . . ?
O18 C25 C32 C33 1.4(13) . . . . ?
C26 C25 C32 C33 178.0(8) . . . . ?
C31 C32 C33 O15 40.3(14) . . . . ?
C25 C32 C33 O15 -139.3(10) . . . . ?
C31 C32 C33 N7 -133.7(11) . . . . ?
C25 C32 C33 N7 46.7(14) . . . . ?
C43 C42 C34 N7 109.1(10) . . . . ?
O25 C42 C34 N7 -73.6(10) . . . . ?
O4 C22 N5 C23 -5(2) . . . . ?
C21 C22 N5 C23 -179.9(18) . . . . ?
C38 C23 N5 C22 -172.6(18) . . . . ?
O13 C7 N6 C8 -12(2) . . . . ?
C6 C7 N6 C8 171.4(14) . . . . ?
C46 C8 N6 C7 163.5(17) . . . . ?
O15 C33 N7 C34 -0.1(16) . . . . ?
C32 C33 N7 C34 173.7(10) . . . . ?
C42 C34 N7 C33 128.2(11) . . . . ?
O2 N1 O1 Sm1 -1.9(10) . . . . ?
O3 N1 O1 Sm1 179.2(7) . . . . ?
O1 N1 O2 Sm1 1.9(10) . . . . ?
O3 N1 O2 Sm1 -179.2(8) . . . . ?
N5 C22 O4 Sm1 99(2) . . . 2_745 ?
C21 C22 O4 Sm1 -87(2) . . . 2_745 ?
O10 N4 O6 Sm1 -1.1(18) . . . . ?
O16 N4 O6 Sm1 179.4(14) . . . . ?
O16 N4 O10 Sm1 -180(2) . . . . ?
O6 N4 O10 Sm1 1.1(18) . . . . ?
O14 N3 O11 Sm1 178.4(12) . . . . ?
O12 N3 O11 Sm1 4.7(16) . . . . ?
O14 N3 O12 Sm1 -178.1(13) . . . . ?
O11 N3 O12 Sm1 -4.7(16) . . . . ?
N6 C7 O13 Sm1 -105(3) . . . . ?
C6 C7 O13 Sm1 72(3) . . . . ?
N7 C33 O15 Sm1 64(3) . . . 4_576 ?
C32 C33 O15 Sm1 -110(3) . . . 4_576 ?
C21 C16 O17 C15 -174.7(10) . . . . ?
C17 C16 O17 C15 4.4(16) . . . . ?
C12 C15 O17 C16 -167.4(9) . . . . ?
C32 C25 O18 C24 174.3(8) . . . . ?
C26 C25 O18 C24 -2.4(11) . . . . ?
C12 C24 O18 C25 -177.5(7) . . . . ?
C2 C1 O19 C11 -5.6(13) . . . . ?
C6 C1 O19 C11 170.4(8) . . . . ?
C12 C11 O19 C1 -179.1(7) . . . . ?
C7 O13 Sm1 O15 180(100) . . . 4_575 ?
C7 O13 Sm1 O4 96(3) . . . 2_755 ?
C7 O13 Sm1 O10 11(3) . . . . ?
C7 O13 Sm1 O11 -115(2) . . . . ?
C7 O13 Sm1 O12 126(3) . . . . ?
C7 O13 Sm1 O6 11(3) . . . . ?
C7 O13 Sm1 O1 -57(3) . . . . ?
C7 O13 Sm1 O2 -108(3) . . . . ?
N4 O10 Sm1 O15 153.2(10) . . . 4_575 ?
N4 O10 Sm1 O13 179.1(13) . . . . ?
N4 O10 Sm1 O4 94.0(12) . . . 2_755 ?
N4 O10 Sm1 O11 -30.9(14) . . . . ?
N4 O10 Sm1 O12 28.0(14) . . . . ?
N4 O10 Sm1 O6 -0.7(11) . . . . ?
N4 O10 Sm1 O1 -86.7(12) . . . . ?
N4 O10 Sm1 O2 -112.3(12) . . . . ?
N3 O11 Sm1 O15 -85.0(9) . . . 4_575 ?
N3 O11 Sm1 O13 -149.9(8) . . . . ?
N3 O11 Sm1 O4 -8.0(10) . . . 2_755 ?
N3 O11 Sm1 O10 96.9(10) . . . . ?
N3 O11 Sm1 O12 -2.6(9) . . . . ?
N3 O11 Sm1 O6 73.8(9) . . . . ?
N3 O11 Sm1 O1 149.2(9) . . . . ?
N3 O11 Sm1 O2 -157.8(10) . . . . ?
N3 O12 Sm1 O15 92.2(10) . . . 4_575 ?
N3 O12 Sm1 O13 146.5(9) . . . . ?
N3 O12 Sm1 O4 177.9(11) . . . 2_755 ?
N3 O12 Sm1 O10 -109.8(10) . . . . ?
N3 O12 Sm1 O11 2.7(9) . . . . ?
N3 O12 Sm1 O6 -87.2(10) . . . . ?
N3 O12 Sm1 O1 -29.6(11) . . . . ?
N3 O12 Sm1 O2 29.1(11) . . . . ?
N4 O6 Sm1 O15 -154.1(9) . . . 4_575 ?
N4 O6 Sm1 O13 0.4(11) . . . . ?
N4 O6 Sm1 O4 -81.2(10) . . . 2_755 ?
N4 O6 Sm1 O10 0.6(10) . . . . ?
N4 O6 Sm1 O11 155.4(10) . . . . ?
N4 O6 Sm1 O12 -152.9(10) . . . . ?
N4 O6 Sm1 O1 76.3(10) . . . . ?
N4 O6 Sm1 O2 96.0(10) . . . . ?
N1 O1 Sm1 O15 4.1(6) . . . 4_575 ?
N1 O1 Sm1 O13 -76.3(5) . . . . ?
N1 O1 Sm1 O4 -146.8(6) . . . 2_755 ?
N1 O1 Sm1 O10 -148.3(6) . . . . ?
N1 O1 Sm1 O11 76.8(5) . . . . ?
N1 O1 Sm1 O12 101.8(6) . . . . ?
N1 O1 Sm1 O6 159.1(6) . . . . ?
N1 O1 Sm1 O2 1.0(5) . . . . ?
N1 O2 Sm1 O15 -178.2(6) . . . 4_575 ?
N1 O2 Sm1 O13 95.0(6) . . . . ?
N1 O2 Sm1 O4 148.8(6) . . . 2_755 ?
N1 O2 Sm1 O10 30.1(7) . . . . ?
N1 O2 Sm1 O11 -89.1(6) . . . . ?
N1 O2 Sm1 O12 -110.4(7) . . . . ?
N1 O2 Sm1 O6 -25.6(7) . . . . ?
N1 O2 Sm1 O1 -1.0(5) . . . . ?
